data_7201024
loop_
_publ_author_name
'Mahmoudi, Ghodrat'
'Morsali, Ali'

_publ_section_title
;
 Mercury(II) metal--organic coordination polymers with pyrazine
 derivatives
;
_journal_issue 9
_journal_name_full CrystEngComm
_journal_page_first 1868
_journal_paper_doi 10.1039/b903457a
_journal_volume 11
_journal_year 2009
_chemical_formula_sum 'C6 H4 Hg N4 S2'
_chemical_formula_weight 396.84
_chemical_name_systematic
;
?
;
_space_group_IT_number 15
_symmetry_cell_setting monoclinic
_symmetry_space_group_name_Hall '-C 2yc'
_symmetry_space_group_name_H-M 'C 1 2/c 1'
_atom_sites_solution_hydrogens geom
_atom_sites_solution_primary direct
_atom_sites_solution_secondary difmap
_audit_creation_method SHELXL-97
_cell_angle_alpha 90.00
_cell_angle_beta 117.975(2)
_cell_angle_gamma 90.00
_cell_formula_units_Z 4
_cell_length_a 11.8123(11)
_cell_length_b 8.1954(8)
_cell_length_c 10.9733(10)
_cell_measurement_reflns_used 2756
_cell_measurement_temperature 100(2)
_cell_measurement_theta_max 30.50
_cell_measurement_theta_min 3.16
_cell_volume 938.16(15)
_computing_cell_refinement 'SAINT+ 6.45 (Bruker, 2003)'
_computing_data_collection 'SMART 5.630 (Bruker, 1997-2002)'
_computing_data_reduction 'SAINT+ 6.45'
_computing_molecular_graphics 'SHELXTL 6.14'
_computing_publication_material 'SHELXTL 6.14'
_computing_structure_refinement 'SHELXTL 6.14'
_computing_structure_solution 'SHELXTL 6.14 (Bruker, 2000-2003)'
_diffrn_ambient_temperature 100(2)
_diffrn_measured_fraction_theta_full 1.000
_diffrn_measured_fraction_theta_max 1.000
_diffrn_measurement_device_type 'Bruker AXS SMART APEX CCD diffractometer'
_diffrn_measurement_method '\w scans'
_diffrn_radiation_monochromator graphite
_diffrn_radiation_source 'fine-focus sealed tube'
_diffrn_radiation_type MoK\a
_diffrn_radiation_wavelength 0.71073
_diffrn_reflns_av_R_equivalents 0.0451
_diffrn_reflns_av_sigmaI/netI 0.0393
_diffrn_reflns_limit_h_max 15
_diffrn_reflns_limit_h_min -15
_diffrn_reflns_limit_k_max 10
_diffrn_reflns_limit_k_min -10
_diffrn_reflns_limit_l_max 14
_diffrn_reflns_limit_l_min -14
_diffrn_reflns_number 4678
_diffrn_reflns_theta_full 28.28
_diffrn_reflns_theta_max 28.28
_diffrn_reflns_theta_min 3.16
_diffrn_standards_number 0
_exptl_absorpt_coefficient_mu 16.805
_exptl_absorpt_correction_T_max 0.432
_exptl_absorpt_correction_T_min 0.164
_exptl_absorpt_correction_type multi-scan
_exptl_absorpt_process_details 'SADABS in SAINT+ (Bruker, 2003)'
_exptl_crystal_colour colourless
_exptl_crystal_density_diffrn 2.810
_exptl_crystal_density_method 'not measured'
_exptl_crystal_description plate
_exptl_crystal_F_000 720
_exptl_crystal_size_max 0.20
_exptl_crystal_size_mid 0.09
_exptl_crystal_size_min 0.05
_refine_diff_density_max 1.796
_refine_diff_density_min -1.202
_refine_diff_density_rms 0.238
_refine_ls_extinction_method none
_refine_ls_goodness_of_fit_ref 1.025
_refine_ls_hydrogen_treatment constr
_refine_ls_matrix_type full
_refine_ls_number_parameters 61
_refine_ls_number_reflns 1166
_refine_ls_number_restraints 0
_refine_ls_restrained_S_all 1.025
_refine_ls_R_factor_all 0.0288
_refine_ls_R_factor_gt 0.0260
_refine_ls_shift/su_max 0.001
_refine_ls_shift/su_mean 0.000
_refine_ls_structure_factor_coef Fsqd
_refine_ls_weighting_details 'calc w=1/[\s^2^(Fo^2^)+(0.0324P)^2^+0.0000P] where P=(Fo^2^+2Fc^2^)/3'
_refine_ls_weighting_scheme calc
_refine_ls_wR_factor_gt 0.0585
_refine_ls_wR_factor_ref 0.0594
_reflns_number_gt 1097
_reflns_number_total 1166
_reflns_threshold_expression I>2\s(I)
_cod_data_source_file b903457a.txt
_cod_data_source_block 07mz202m
_cod_depositor_comments
;
The following automatic conversions were performed:
'_symmetry_cell_setting' value 'Monoclinic' changed to 'monoclinic'
according to '/home/saulius/struct/CIF-dictionaries/cif_core.dic'
dictionary named 'cif_core.dic' version 2.4.1 from 2010-06-29.

Automatic conversion script
Id: cif_fix_enum 1527 2010-12-29 10:47:43Z saulius 
;
_cod_original_sg_symbol_H-M C2/c
_cod_database_code 7201024

loop_
_symmetry_equiv_pos_as_xyz
'x, y, z'
'-x, y, -z+1/2'
'x+1/2, y+1/2, z'
'-x+1/2, y+1/2, -z+1/2'
'-x, -y, -z'
'x, -y, z-1/2'
'-x+1/2, -y+1/2, -z'
'x+1/2, -y+1/2, z-1/2'

loop_
_atom_site_label
_atom_site_type_symbol
_atom_site_fract_x
_atom_site_fract_y
_atom_site_fract_z
_atom_site_U_iso_or_equiv
_atom_site_adp_type
_atom_site_occupancy
_atom_site_symmetry_multiplicity
_atom_site_calc_flag
_atom_site_refinement_flags
_atom_site_disorder_assembly
_atom_site_disorder_group
C1 C 0.5576(5) 1.0052(6) 0.8673(5) 0.0137(10) Uani 1 1 d . . .
H1 H 0.5989 0.9488 0.9528 0.016 Uiso 1 1 calc R . .
C2 C 0.5587(5) 1.1732(7) 0.8679(6) 0.0191(11) Uani 1 1 d . . .
H2 H 0.6017 1.2298 0.9532 0.023 Uiso 1 1 calc R . .
C3 C 0.3437(5) 0.4544(6) 0.8871(5) 0.0135(10) Uani 1 1 d . . .
Hg1 Hg 0.5000 0.60814(3) 0.7500 0.01373(10) Uani 1 2 d S . .
N1 N 0.5000 0.9179(7) 0.7500 0.0151(13) Uani 1 2 d S . .
N2 N 0.5000 1.2581(9) 0.7500 0.0195(14) Uani 1 2 d S . .
N3 N 0.3719(4) 0.3645(5) 0.9785(5) 0.0156(9) Uani 1 1 d . . .
S1 S 0.29667(12) 0.58537(16) 0.75554(14) 0.0163(3) Uani 1 1 d . . .

loop_
_atom_site_aniso_label
_atom_site_aniso_U_11
_atom_site_aniso_U_22
_atom_site_aniso_U_33
_atom_site_aniso_U_23
_atom_site_aniso_U_13
_atom_site_aniso_U_12
C1 0.015(3) 0.012(2) 0.015(2) 0.0011(19) 0.007(2) 0.0006(19)
C2 0.015(3) 0.023(3) 0.021(3) -0.007(2) 0.010(2) -0.004(2)
C3 0.012(2) 0.014(2) 0.016(3) -0.004(2) 0.008(2) -0.002(2)
Hg1 0.01568(16) 0.01255(15) 0.01469(16) 0.000 0.00856(12) 0.000
N1 0.017(3) 0.009(3) 0.022(3) 0.000 0.011(3) 0.000
N2 0.011(3) 0.027(4) 0.021(3) 0.000 0.008(3) 0.000
N3 0.012(2) 0.023(2) 0.012(2) -0.0007(17) 0.0061(18) -0.0025(17)
S1 0.0115(6) 0.0197(7) 0.0172(6) 0.0069(5) 0.0063(5) 0.0028(5)

loop_
_atom_type_symbol
_atom_type_description
_atom_type_scat_dispersion_real
_atom_type_scat_dispersion_imag
_atom_type_scat_source
C C 0.0033 0.0016 'International Tables Vol C Tables 4.2.6.8 and 6.1.1.4'
H H 0.0000 0.0000 'International Tables Vol C Tables 4.2.6.8 and 6.1.1.4'
N N 0.0061 0.0033 'International Tables Vol C Tables 4.2.6.8 and 6.1.1.4'
S S 0.1246 0.1234 'International Tables Vol C Tables 4.2.6.8 and 6.1.1.4'
Hg Hg -2.3894 9.2266 'International Tables Vol C Tables 4.2.6.8 and 6.1.1.4'

loop_
_geom_angle_atom_site_label_1
_geom_angle_atom_site_label_2
_geom_angle_atom_site_label_3
_geom_angle
_geom_angle_site_symmetry_1
_geom_angle_site_symmetry_3
_geom_angle_publ_flag
N1 C1 C2 122.4(5) . . ?
N1 C1 H1 118.8 . . ?
C2 C1 H1 118.8 . . ?
N2 C2 C1 120.9(5) . . ?
N2 C2 H2 119.5 . . ?
C1 C2 H2 119.5 . . ?
N3 C3 S1 177.3(5) . . ?
S1 Hg1 S1 171.22(6) 2_656 . ?
S1 Hg1 N1 94.39(3) 2_656 . ?
S1 Hg1 N1 94.39(3) . . ?
S1 Hg1 N3 89.13(10) 2_656 5_667 ?
S1 Hg1 N3 91.62(10) . 5_667 ?
N1 Hg1 N3 85.13(10) . 5_667 ?
S1 Hg1 N3 91.62(10) 2_656 6_565 ?
S1 Hg1 N3 89.13(10) . 6_565 ?
N1 Hg1 N3 85.13(10) . 6_565 ?
N3 Hg1 N3 170.26(19) 5_667 6_565 ?
C1 N1 C1 115.7(6) 2_656 . ?
C1 N1 Hg1 122.1(3) 2_656 . ?
C1 N1 Hg1 122.1(3) . . ?
C2 N2 C2 117.5(7) 2_656 . ?
C3 N3 Hg1 134.5(4) . 5_667 ?
C3 S1 Hg1 97.95(18) . . ?

loop_
_geom_bond_atom_site_label_1
_geom_bond_atom_site_label_2
_geom_bond_distance
_geom_bond_site_symmetry_2
_geom_bond_publ_flag
C1 N1 1.345(6) . ?
C1 C2 1.377(8) . ?
C1 H1 0.9500 . ?
C2 N2 1.341(7) . ?
C2 H2 0.9500 . ?
C3 N3 1.161(7) . ?
C3 S1 1.671(5) . ?
Hg1 S1 2.4379(13) 2_656 ?
Hg1 S1 2.4380(13) . ?
Hg1 N1 2.538(6) . ?
Hg1 N3 2.643(4) 5_667 ?
Hg1 N3 2.643(4) 6_565 ?
N1 C1 1.345(6) 2_656 ?
N2 C2 1.341(7) 2_656 ?
N3 Hg1 2.643(4) 5_667 ?

loop_
_geom_torsion_atom_site_label_1
_geom_torsion_atom_site_label_2
_geom_torsion_atom_site_label_3
_geom_torsion_atom_site_label_4
_geom_torsion
_geom_torsion_site_symmetry_1
_geom_torsion_site_symmetry_2
_geom_torsion_site_symmetry_3
_geom_torsion_site_symmetry_4
_geom_torsion_publ_flag
N1 C1 C2 N2 1.0(7) . . . . ?
C2 C1 N1 C1 -0.5(3) . . . 2_656 ?
C2 C1 N1 Hg1 179.5(3) . . . . ?
S1 Hg1 N1 C1 92.6(2) 2_656 . . 2_656 ?
S1 Hg1 N1 C1 -87.4(2) . . . 2_656 ?
N3 Hg1 N1 C1 -178.7(3) 5_667 . . 2_656 ?
N3 Hg1 N1 C1 1.3(3) 6_565 . . 2_656 ?
S1 Hg1 N1 C1 -87.4(2) 2_656 . . . ?
S1 Hg1 N1 C1 92.6(2) . . . . ?
N3 Hg1 N1 C1 1.3(3) 5_667 . . . ?
N3 Hg1 N1 C1 -178.7(3) 6_565 . . . ?
C1 C2 N2 C2 -0.5(3) . . . 2_656 ?
N1 Hg1 S1 C3 -129.78(18) . . . . ?
N3 Hg1 S1 C3 -44.5(2) 5_667 . . . ?
N3 Hg1 S1 C3 145.2(2) 6_565 . . . ?
